data_2216716
loop_
_publ_author_name
'Fernandes, Philippe'
'Florence, Alastair J.'
'Fabbiani, Francesca'
'David, William I. F.'
'Shankland, Kenneth'

_publ_section_title
;
 Urea--<i>N,N</i>-dimethylformamide (3/1)
;
_journal_coeditor_code PK2065
_journal_date_accepted 2007-11-16
_journal_date_recd_electronic 2007-11-06
_journal_issue 12
_journal_name_full 'Acta Crystallographica Section E'
_journal_page_first o4861
_journal_page_last o4861
_journal_paper_category QO
_journal_paper_doi 10.1107/S1600536807059934
_journal_volume 63
_journal_year 2007
_chemical_formula_iupac '3C H4 N2 O, C3 H7 N O'
_chemical_formula_moiety 'C3 H7 N O, 3(C H4 N2 O)'
_chemical_formula_sum 'C6 H19 N7 O4'
_chemical_formula_weight 253.26
_chemical_name_common 'Urea DMF solvate (3/1)'
_chemical_name_systematic
;
Urea N,N-dimethylformamide (3/1)
;
_space_group_IT_number 2
_symmetry_cell_setting triclinic
_symmetry_space_group_name_Hall '-P 1'
_symmetry_space_group_name_H-M 'P -1'
_atom_sites_solution_hydrogens difmap
_atom_sites_solution_primary direct
_cell_angle_alpha 65.61(4)
_cell_angle_beta 79.43(2)
_cell_angle_gamma 70.76(2)
_cell_formula_units_Z 2
_cell_length_a 7.5246(13)
_cell_length_b 9.866(4)
_cell_length_c 10.821(4)
_cell_measurement_reflns_used 6184
_cell_measurement_temperature 150
_cell_measurement_theta_max 29
_cell_measurement_theta_min 3
_cell_volume 689.7(5)
_computing_cell_refinement 'CrysAlis RED (Oxford Diffraction, 2006)'
_computing_data_collection 'CrysAlis CCD (Oxford Diffraction, 2006)'
_computing_data_reduction 'CrysAlis RED'
_computing_molecular_graphics 'ORTEP-3 (Farrugia, 1997) and MERCURY (Macrae <i>et al.</i>,  2006)'
_computing_publication_material 'enCIFer (Allen <i>et al.</i>,  2004) and publCIF (Westrip, 2007)'
_computing_structure_refinement 'CRYSTALS (Betteridge <i>et al.</i>,  2003)'
_computing_structure_solution 'SIR92 (Altomare <i>et al.</i>,  1994)'
_diffrn_ambient_temperature 150
_diffrn_detector_area_resol_mean 15.9745
_diffrn_measured_fraction_theta_full 0.997
_diffrn_measured_fraction_theta_max 0.897
_diffrn_measurement_device_type 'Oxford Diffraction Gemini'
_diffrn_measurement_method '\f & \w scans'
_diffrn_radiation_monochromator graphite
_diffrn_radiation_type 'Mo K\a'
_diffrn_radiation_wavelength 0.71073
_diffrn_reflns_av_R_equivalents 0.022
_diffrn_reflns_limit_h_max 10
_diffrn_reflns_limit_h_min -9
_diffrn_reflns_limit_k_max 13
_diffrn_reflns_limit_k_min -11
_diffrn_reflns_limit_l_max 14
_diffrn_reflns_limit_l_min 0
_diffrn_reflns_number 14479
_diffrn_reflns_theta_full 26.33
_diffrn_reflns_theta_max 28.62
_diffrn_reflns_theta_min 2.87
_diffrn_standards_decay_% 0
_diffrn_standards_interval_count 0
_diffrn_standards_interval_time 0
_diffrn_standards_number 0
_exptl_absorpt_coefficient_mu 0.101
_exptl_absorpt_correction_T_max 0.98
_exptl_absorpt_correction_T_min 0.92
_exptl_absorpt_correction_type multi-scan
_exptl_absorpt_process_details
;
(CrysAlis RED; Oxford Diffraction, 2006). Empirical
absorption correction using spherical harmonics,
implemented in SCALE3 ABSPACK scaling algorithm (Oxford Diffraction,
2006).
;
_exptl_crystal_colour colourless
_exptl_crystal_density_diffrn 1.219
_exptl_crystal_description block
_exptl_crystal_F_000 272
_exptl_crystal_size_max 0.36
_exptl_crystal_size_mid 0.26
_exptl_crystal_size_min 0.18
_refine_diff_density_max 0.27
_refine_diff_density_min -0.21
_refine_ls_extinction_method None
_refine_ls_goodness_of_fit_ref 0.9752
_refine_ls_hydrogen_treatment mixed
_refine_ls_matrix_type full
_refine_ls_number_parameters 190
_refine_ls_number_reflns 3177
_refine_ls_number_restraints 0
_refine_ls_R_factor_all 0.0529
_refine_ls_R_factor_gt 0.0388
_refine_ls_shift/su_max 0.000236
_refine_ls_structure_factor_coef Fsqd
_refine_ls_weighting_details
;
 Method= Modified Sheldrick
 w=1/[\s^2^(F^2^) + ( 0.06P)^2^ + 0.11P]
 ,where P=(max(Fo^2^,0) + 2Fc^2^)/3
;
_refine_ls_weighting_scheme calc
_refine_ls_wR_factor_all 0.1047
_refine_ls_wR_factor_gt 0.0990
_refine_ls_wR_factor_ref 0.1047
_reflns_number_gt 2407
_reflns_number_total 3177
_reflns_threshold_expression I>2\s(I)
_cod_data_source_file pk2065.cif
_cod_data_source_block I
_cod_depositor_comments
;
The following automatic conversions were performed:
'_symmetry_cell_setting' value 'Triclinic' changed to 'triclinic'
according to '/home/saulius/struct/CIF-dictionaries/cif_core.dic'
dictionary named 'cif_core.dic' version 2.4.1 from 2010-06-29.

Automatic conversion script
Id: cif_fix_enum 1527 2010-12-29 10:47:43Z saulius 

The following automatic conversions were performed:

'_symmetry_cell_setting' value 'Triclinic' changed to 'triclinic'
according to /home/saulius/struct/CIF-dictionaries/cif_core.dic
dictionary named 'cif_core.dic' version 2.4.1 from 2010-06-29.

Automatic conversion script
Id: cif_fix_values 1715 2011-07-08 13:25:40Z adriana 
;
_cod_original_sg_symbol_H-M 'P -1 '
_cod_database_code 2216716
_cod_database_fobs_code 2216716

loop_
_symmetry_equiv_pos_as_xyz
x,y,z
-x,-y,-z

loop_
_atom_site_type_symbol
_atom_site_label
_atom_site_fract_x
_atom_site_fract_y
_atom_site_fract_z
_atom_site_U_iso_or_equiv
_atom_site_adp_type
_atom_site_occupancy
C C1 0.06958(17) 0.32108(13) 0.27505(12) 0.0356 Uani 1.0000
O O2 -0.02843(12) 0.22791(9) 0.31656(8) 0.0371 Uani 1.0000
N N3 0.06236(17) 0.41092(13) 0.34153(12) 0.0435 Uani 1.0000
N N4 0.18100(18) 0.33455(16) 0.16228(12) 0.0504 Uani 1.0000
C C5 0.82167(18) 0.21738(14) 0.65710(12) 0.0388 Uani 1.0000
O O6 0.79384(13) 0.35798(9) 0.57991(8) 0.0446 Uani 1.0000
N N7 0.78236(18) 0.17494(14) 0.79088(11) 0.0466 Uani 1.0000
N N8 0.89032(19) 0.10598(13) 0.60730(12) 0.0507 Uani 1.0000
C C9 0.47338(17) 0.53430(13) 0.79962(12) 0.0348 Uani 1.0000
O O10 0.62105(12) 0.44582(10) 0.86052(8) 0.0396 Uani 1.0000
N N11 0.33423(16) 0.61656(14) 0.85785(12) 0.0417 Uani 1.0000
N N12 0.45371(18) 0.54772(14) 0.67442(11) 0.0434 Uani 1.0000
N N13 0.71303(17) 0.86268(13) 0.19938(11) 0.0456 Uani 1.0000
C C14 0.6913(3) 1.02738(19) 0.15339(18) 0.0769 Uani 1.0000
C C15 0.6756(2) 0.78009(19) 0.34263(14) 0.0542 Uani 1.0000
C C16 0.7682(2) 0.79285(16) 0.11316(13) 0.0511 Uani 1.0000
O O17 0.80099(19) 0.85536(12) -0.00986(10) 0.0654 Uani 1.0000
H H31 -0.013(2) 0.3994(18) 0.4182(17) 0.0537 Uiso 1.0000
H H32 0.134(2) 0.4718(19) 0.3162(16) 0.0533 Uiso 1.0000
H H41 0.184(2) 0.276(2) 0.1193(17) 0.0631 Uiso 1.0000
H H42 0.242(2) 0.397(2) 0.1383(17) 0.0639 Uiso 1.0000
H H71 0.740(2) 0.248(2) 0.8206(16) 0.0528 Uiso 1.0000
H H72 0.792(2) 0.082(2) 0.8414(16) 0.0532 Uiso 1.0000
H H81 0.911(2) 0.1357(19) 0.5179(17) 0.0558 Uiso 1.0000
H H82 0.914(2) 0.010(2) 0.6577(16) 0.0550 Uiso 1.0000
H H111 0.237(2) 0.6740(18) 0.8152(16) 0.0488 Uiso 1.0000
H H112 0.349(2) 0.6023(18) 0.9429(16) 0.0490 Uiso 1.0000
H H121 0.356(2) 0.6083(19) 0.6330(16) 0.0504 Uiso 1.0000
H H122 0.545(2) 0.4918(18) 0.6397(15) 0.0503 Uiso 1.0000
H H141 0.7800 1.0627 0.0811 0.1148 Uiso 1.0000
H H142 0.7014 1.0559 0.2241 0.1142 Uiso 1.0000
H H143 0.5751 1.0767 0.1163 0.1149 Uiso 1.0000
H H151 0.6989 0.6705 0.3617 0.0800 Uiso 1.0000
H H152 0.7550 0.7932 0.3944 0.0794 Uiso 1.0000
H H153 0.5484 0.8217 0.3689 0.0802 Uiso 1.0000
H H161 0.7785 0.6845 0.1534 0.0614 Uiso 1.0000

loop_
_atom_site_aniso_label
_atom_site_aniso_U_11
_atom_site_aniso_U_22
_atom_site_aniso_U_33
_atom_site_aniso_U_12
_atom_site_aniso_U_13
_atom_site_aniso_U_23
C1 0.0382(6) 0.0325(6) 0.0306(6) -0.0081(5) -0.0049(5) -0.0068(5)
O2 0.0434(5) 0.0330(4) 0.0319(4) -0.0130(4) -0.0007(3) -0.0083(3)
N3 0.0505(7) 0.0423(6) 0.0421(6) -0.0206(5) 0.0041(5) -0.0172(5)
N4 0.0605(8) 0.0594(7) 0.0427(6) -0.0342(6) 0.0134(5) -0.0237(6)
C5 0.0441(7) 0.0340(6) 0.0336(6) -0.0109(5) 0.0026(5) -0.0102(5)
O6 0.0583(6) 0.0297(4) 0.0351(5) -0.0093(4) 0.0077(4) -0.0086(4)
N7 0.0675(8) 0.0322(6) 0.0321(6) -0.0123(5) 0.0043(5) -0.0089(5)
N8 0.0777(9) 0.0296(5) 0.0339(6) -0.0106(5) 0.0065(5) -0.0091(5)
C9 0.0399(6) 0.0323(6) 0.0339(6) -0.0147(5) -0.0013(5) -0.0111(5)
O10 0.0418(5) 0.0411(5) 0.0370(4) -0.0074(4) -0.0046(4) -0.0180(4)
N11 0.0391(6) 0.0469(6) 0.0368(6) -0.0050(5) -0.0050(5) -0.0181(5)
N12 0.0454(6) 0.0468(6) 0.0346(6) -0.0058(5) -0.0064(5) -0.0159(5)
N13 0.0590(7) 0.0390(6) 0.0354(5) -0.0152(5) -0.0027(5) -0.0100(5)
C14 0.1287(17) 0.0406(8) 0.0538(9) -0.0175(10) -0.0026(10) -0.0168(7)
C15 0.0661(9) 0.0586(9) 0.0366(7) -0.0247(7) 0.0026(6) -0.0136(6)
C16 0.0771(10) 0.0361(7) 0.0378(7) -0.0204(7) -0.0024(7) -0.0088(6)
O17 0.1138(10) 0.0459(6) 0.0351(5) -0.0294(6) 0.0023(5) -0.0116(4)

loop_
_atom_type_symbol
_atom_type_scat_dispersion_real
_atom_type_scat_dispersion_imag
_atom_type_scat_source
C 0.0033 0.0016 'International Tables Vol C 4.2.6.8 and 6.1.1.4'
H 0.0000 0.0000 'International Tables Vol C 4.2.6.8 and 6.1.1.4'
N 0.0061 0.0033 'International Tables Vol C 4.2.6.8 and 6.1.1.4'
O 0.0106 0.0060 'International Tables Vol C 4.2.6.8 and 6.1.1.4'

loop_
_geom_angle_atom_site_label_1
_geom_angle_atom_site_label_2
_geom_angle_atom_site_label_3
_geom_angle
_geom_angle_publ_flag
O2 C1 N3 120.88(11) no
O2 C1 N4 120.68(12) no
N3 C1 N4 118.42(12) no
C1 N3 H31 117.1(10) no
C1 N3 H32 121.5(11) no
H31 N3 H32 121.2(14) no
C1 N4 H41 117.5(11) no
C1 N4 H42 117.8(12) no
H41 N4 H42 124.7(17) no
O6 C5 N7 121.26(12) no
O6 C5 N8 120.80(12) no
N7 C5 N8 117.94(12) no
C5 N7 H71 116.3(11) no
C5 N7 H72 121.2(11) no
H71 N7 H72 122.4(15) no
C5 N8 H81 117.1(10) no
C5 N8 H82 122.6(11) no
H81 N8 H82 120.3(14) no
O10 C9 N11 120.97(11) no
O10 C9 N12 120.39(12) no
N11 C9 N12 118.64(12) no
C9 N11 H111 119.0(11) no
C9 N11 H112 116.6(10) no
H111 N11 H112 124.4(15) no
C9 N12 H121 120.4(11) no
C9 N12 H122 116.7(10) no
H121 N12 H122 122.9(15) no
C14 N13 C15 117.53(13) no
C14 N13 C16 120.28(12) no
C15 N13 C16 122.18(12) no
N13 C14 H141 113.4 no
N13 C14 H142 112.2 no
H141 C14 H142 108.0 no
N13 C14 H143 105.7 no
H141 C14 H143 105.2 no
H142 C14 H143 112.2 no
N13 C15 H151 110.0 no
N13 C15 H152 109.2 no
H151 C15 H152 110.2 no
N13 C15 H153 110.2 no
H151 C15 H153 109.4 no
H152 C15 H153 107.6 no
N13 C16 O17 125.87(13) no
N13 C16 H161 113.8 no
O17 C16 H161 120.3 no

loop_
_geom_bond_atom_site_label_1
_geom_bond_atom_site_label_2
_geom_bond_distance
_geom_bond_publ_flag
C1 O2 1.2550(15) no
C1 N3 1.3367(17) no
C1 N4 1.3317(17) no
N3 H31 0.903(17) no
N3 H32 0.868(16) no
N4 H41 0.877(18) no
N4 H42 0.817(18) no
C5 O6 1.2577(16) no
C5 N7 1.3350(17) no
C5 N8 1.3333(17) no
N7 H71 0.854(17) no
N7 H72 0.837(17) no
N8 H81 0.887(17) no
N8 H82 0.852(17) no
C9 O10 1.2592(15) no
C9 N11 1.3312(17) no
C9 N12 1.3369(17) no
N11 H111 0.841(16) no
N11 H112 0.895(16) no
N12 H121 0.844(17) no
N12 H122 0.863(16) no
N13 C14 1.450(2) no
N13 C15 1.4471(18) no
N13 C16 1.3106(18) no
C14 H141 0.957 no
C14 H142 0.940 no
C14 H143 0.922 no
C15 H151 0.973 no
C15 H152 0.960 no
C15 H153 0.950 no
C16 O17 1.2309(17) no
C16 H161 0.955 no

loop_
_geom_hbond_atom_site_label_D
_geom_hbond_atom_site_label_H
_geom_hbond_atom_site_label_A
_geom_hbond_site_symmetry_A
_geom_hbond_distance_DH
_geom_hbond_distance_HA
_geom_hbond_distance_DA
_geom_hbond_angle_DHA
_geom_hbond_publ_flag
N3 H31 O6 1_455 0.903(17) 2.052(17) 2.9462(19) 170.8(16) yes
N3 H32 O10 2_666 0.866(17) 2.475(16) 3.195(2) 141.1(15) yes
N4 H41 O17 2_665 0.872(19) 2.054(19) 2.924(2) 177.0(14) yes
N4 H42 O10 2_666 0.818(18) 2.131(18) 2.920(2) 162.1(16) yes
N7 H71 O10 . 0.853(19) 2.05(2) 2.894(2) 170.4(16) yes
N7 H72 O17 1_546 0.838(18) 2.136(18) 2.969(2) 172.8(17) yes
N8 H81 O2 1_655 0.887(17) 2.014(17) 2.8935(18) 171.4(16) yes
N8 H82 O2 2_656 0.851(18) 2.13(2) 2.903(2) 150.5(15) yes
N11 H111 O2 2_566 0.839(17) 2.028(16) 2.8435(19) 163.8(17) yes
N11 H112 O10 2_667 0.894(16) 2.018(16) 2.9103(19) 175.6(17) yes
N12 H121 O2 2_566 0.842(17) 2.568(18) 3.247(2) 138.6(14) yes
N12 H122 O6 . 0.863(17) 2.074(17) 2.926(2) 169.7(14) yes

loop_
_cod_related_entry_id
_cod_related_entry_database
_cod_related_entry_code
1 ChemSpider 21120260
